data_4105513
loop_
_publ_author_name
'Adam B. Powell'
'Christopher W. Bielawski'
'Alan H. Cowley'

_publ_section_title
;
 Electropolymerization of an N-Heterocyclic Carbene-Gold(I) Complex
;
_journal_name_full 'Journal of the American Chemical Society'
_journal_page_first 18232
_journal_page_last 18233
_journal_paper_doi 10.1021/ja908969q
_journal_volume 131
_journal_year 2009
_chemical_formula_sum 'C39 H36 Au Cl N2 S4'
_chemical_formula_weight 893.35
_chemical_name_systematic
;
 ?
;
_space_group_IT_number 15
_symmetry_cell_setting monoclinic
_symmetry_space_group_name_Hall '-I 2ya'
_symmetry_space_group_name_H-M 'I 1 2/a 1'
_atom_sites_solution_hydrogens geom
_atom_sites_solution_primary direct
_atom_sites_solution_secondary difmap
_audit_creation_method SHELXL-97
_cell_angle_alpha 90.00
_cell_angle_beta 95.816(12)
_cell_angle_gamma 90.00
_cell_formula_units_Z 8
_cell_length_a 32.529(4)
_cell_length_b 6.2720(8)
_cell_length_c 36.401(5)
_cell_measurement_reflns_used 24224
_cell_measurement_temperature 100(2)
_cell_measurement_theta_max 25.0
_cell_measurement_theta_min 2.0
_cell_volume 7388.4(17)
_computing_cell_refinement 'CrystalClear (Rigaku Inc., 2008)'
_computing_data_collection 'CrystalClear (Rigaku Inc., 2008)'
_computing_data_reduction 'CrystalClear (Rigaku Inc., 2008)'
_computing_molecular_graphics 'XP SHELXTL/PC, Siemens Analytical'
_computing_structure_refinement 'XL SHELXTL/PC, Siemens Analytical'
_computing_structure_solution
;

SIR97 - Altomare A., Burla M.C., Camalli M., Cascarano G.L., Giacovazzo C., 
Guagliardi A., Moliterni A.G.G., Polidori G.,Spagna R.
;
_diffrn_ambient_temperature 100(2)
_diffrn_measured_fraction_theta_full 0.996
_diffrn_measured_fraction_theta_max 0.996
_diffrn_measurement_device_type 'Rigaku AFC-12 with Saturn 724+ CCD'
_diffrn_measurement_method \w-scans
_diffrn_radiation_monochromator graphite
_diffrn_radiation_source 'fine-focus sealed tube'
_diffrn_radiation_type MoK\a
_diffrn_radiation_wavelength 0.71075
_diffrn_reflns_av_R_equivalents 0.0921
_diffrn_reflns_av_sigmaI/netI 0.0916
_diffrn_reflns_limit_h_max 38
_diffrn_reflns_limit_h_min -38
_diffrn_reflns_limit_k_max 7
_diffrn_reflns_limit_k_min -7
_diffrn_reflns_limit_l_max 43
_diffrn_reflns_limit_l_min -42
_diffrn_reflns_number 22818
_diffrn_reflns_theta_full 25.00
_diffrn_reflns_theta_max 25.00
_diffrn_reflns_theta_min 3.20
_exptl_absorpt_coefficient_mu 4.311
_exptl_absorpt_correction_T_max 0.920
_exptl_absorpt_correction_T_min 0.450
_exptl_absorpt_correction_type multi-scan
_exptl_absorpt_process_details
;
Abscor. T. Higashi (2001). The Rigaku Corporation, Tokyo, Japan.
;
_exptl_crystal_colour 'pale yellow'
_exptl_crystal_density_diffrn 1.606
_exptl_crystal_description needles
_exptl_crystal_F_000 3552
_exptl_crystal_size_max 0.20
_exptl_crystal_size_mid 0.02
_exptl_crystal_size_min 0.02
_refine_diff_density_max 2.849
_refine_diff_density_min -2.709
_refine_diff_density_rms 0.221
_refine_ls_extinction_method none
_refine_ls_goodness_of_fit_ref 1.224
_refine_ls_hydrogen_treatment constr
_refine_ls_matrix_type full
_refine_ls_number_parameters 421
_refine_ls_number_reflns 6492
_refine_ls_number_restraints 276
_refine_ls_restrained_S_all 1.220
_refine_ls_R_factor_all 0.1038
_refine_ls_R_factor_gt 0.0686
_refine_ls_shift/su_max 0.019
_refine_ls_shift/su_mean 0.002
_refine_ls_structure_factor_coef Fsqd
_refine_ls_weighting_details 'calc w=1/[\s^2^(Fo^2^)+(0.0574P)^2^+3.5254P] where P=(Fo^2^+2Fc^2^)/3'
_refine_ls_weighting_scheme calc
_refine_ls_wR_factor_gt 0.1440
_refine_ls_wR_factor_ref 0.1610
_reflns_number_gt 4458
_reflns_number_total 6492
_reflns_threshold_expression >2sigma(I)
_cod_data_source_file ja908969q_si_003.cif
_cod_data_source_block 6
_cod_original_cell_volume 7388.5(16)
_cod_database_code 4105513

loop_
_symmetry_equiv_pos_as_xyz
'x, y, z'
'-x+1/2, y, -z'
'x+1/2, y+1/2, z+1/2'
'-x+1, y+1/2, -z+1/2'
'-x, -y, -z'
'x-1/2, -y, z'
'-x+1/2, -y+1/2, -z+1/2'
'x, -y+1/2, z+1/2'

loop_
_atom_site_label
_atom_site_type_symbol
_atom_site_fract_x
_atom_site_fract_y
_atom_site_fract_z
_atom_site_U_iso_or_equiv
_atom_site_adp_type
_atom_site_occupancy
_atom_site_symmetry_multiplicity
_atom_site_calc_flag
_atom_site_refinement_flags
Au1 Au 0.496626(11) 0.23487(7) 0.259656(10) 0.02799(16) Uani 1 1 d U
Cl1 Cl 0.47452(8) 0.2242(4) 0.31823(6) 0.0303(6) Uani 1 1 d U
S1 S 0.47541(8) 0.4436(4) 0.08996(7) 0.0309(6) Uani 1 1 d U
S2 S 0.44436(10) 0.3471(5) -0.02865(7) 0.0456(8) Uani 1 1 d U
S3 S 0.60672(8) 0.0039(4) 0.11716(7) 0.0334(7) Uani 1 1 d U
S4 S 0.72355(10) 0.1473(6) 0.07267(9) 0.0601(10) Uani 1 1 d U
N1 N 0.4922(3) 0.2233(13) 0.1763(2) 0.030(2) Uani 1 1 d U
N2 N 0.5546(2) 0.2271(11) 0.2010(2) 0.0243(18) Uani 1 1 d U
C1 C 0.5152(2) 0.2317(13) 0.2104(2) 0.0129(18) Uiso 1 1 d .
C2 C 0.5560(3) 0.2135(15) 0.1624(3) 0.026(2) Uani 1 1 d U
C3 C 0.5155(3) 0.2289(17) 0.1470(2) 0.035(3) Uani 1 1 d U
C4 C 0.5950(3) 0.2113(16) 0.1449(3) 0.029(2) Uani 1 1 d U
C5 C 0.6246(3) 0.3692(17) 0.1467(3) 0.032(3) Uani 1 1 d U
H63 H 0.6230 0.4977 0.1603 0.038 Uiso 1 1 calc R
C6 C 0.6578(3) 0.3158(17) 0.1255(3) 0.033(3) Uani 1 1 d U
H35 H 0.6811 0.4052 0.1238 0.040 Uiso 1 1 calc R
C7 C 0.6528(3) 0.1229(17) 0.1080(3) 0.031(2) Uani 1 1 d U
C8 C 0.6793(3) 0.0210(18) 0.0831(3) 0.036(3) Uani 1 1 d U
C9 C 0.6748(4) -0.174(2) 0.0658(3) 0.049(3) Uani 1 1 d U
H1A H 0.6519 -0.2663 0.0678 0.059 Uiso 1 1 calc R
C10 C 0.7081(5) -0.224(2) 0.0445(4) 0.069(4) Uani 1 1 d U
H19 H 0.7106 -0.3533 0.0314 0.083 Uiso 1 1 calc R
C11 C 0.7354(4) -0.062(2) 0.0455(3) 0.064(4) Uani 1 1 d U
H64 H 0.7592 -0.0633 0.0323 0.077 Uiso 1 1 calc R
C12 C 0.4997(3) 0.2138(16) 0.1083(3) 0.026(2) Uani 1 1 d U
C13 C 0.5000(3) 0.0615(17) 0.0824(2) 0.032(3) Uani 1 1 d U
H38 H 0.5118 -0.0757 0.0870 0.038 Uiso 1 1 calc R
C14 C 0.4808(3) 0.1272(17) 0.0473(3) 0.029(2) Uani 1 1 d U
H33 H 0.4789 0.0380 0.0261 0.035 Uiso 1 1 calc R
C15 C 0.4662(3) 0.3205(17) 0.0469(3) 0.031(2) Uani 1 1 d U
C16 C 0.4455(3) 0.4461(17) 0.0159(3) 0.031(2) Uani 1 1 d U
C17 C 0.4267(3) 0.638(2) 0.0158(3) 0.042(3) Uani 1 1 d U
H45 H 0.4234 0.7149 0.0378 0.051 Uiso 1 1 calc R
C18 C 0.4119(4) 0.7163(19) -0.0207(3) 0.045(3) Uani 1 1 d U
H27 H 0.3991 0.8506 -0.0258 0.054 Uiso 1 1 calc R
C19 C 0.4191(3) 0.5691(19) -0.0461(3) 0.046(3) Uani 1 1 d U
H21 H 0.4109 0.5873 -0.0717 0.055 Uiso 1 1 calc R
C20 C 0.4471(3) 0.2218(16) 0.1702(2) 0.025(2) Uani 1 1 d U
C21 C 0.4249(3) 0.4003(18) 0.1781(2) 0.031(3) Uani 1 1 d U
H37 H 0.4379 0.5140 0.1921 0.038 Uiso 1 1 calc R
C22 C 0.3831(3) 0.4115(18) 0.1651(3) 0.033(3) Uani 1 1 d U
H48 H 0.3677 0.5351 0.1700 0.039 Uiso 1 1 calc R
C23 C 0.3636(3) 0.2430(18) 0.1452(3) 0.035(3) Uani 1 1 d U
C24 C 0.3866(3) 0.0641(19) 0.1388(3) 0.038(3) Uani 1 1 d U
H28 H 0.3734 -0.0509 0.1253 0.045 Uiso 1 1 calc R
C25 C 0.4279(3) 0.0454(18) 0.1511(3) 0.034(3) Uani 1 1 d U
H29 H 0.4429 -0.0808 0.1470 0.041 Uiso 1 1 calc R
C26 C 0.3180(4) 0.2633(19) 0.1292(3) 0.047(3) Uani 1 1 d U
H43A H 0.3092 0.1280 0.1168 0.057 Uiso 1 1 calc R
H43B H 0.3008 0.2847 0.1499 0.057 Uiso 1 1 calc R
C27 C 0.3101(4) 0.445(2) 0.1020(4) 0.065(4) Uani 1 1 d U
H2A1 H 0.2801 0.4489 0.0937 0.078 Uiso 1 1 calc R
H2A2 H 0.3172 0.5805 0.1151 0.078 Uiso 1 1 calc R
C28 C 0.3333(4) 0.435(2) 0.0682(4) 0.070(4) Uani 1 1 d U
H3A1 H 0.3284 0.2953 0.0560 0.084 Uiso 1 1 calc R
H3A2 H 0.3633 0.4475 0.0759 0.084 Uiso 1 1 calc R
C29 C 0.3203(4) 0.615(3) 0.0401(4) 0.081(5) Uani 1 1 d U
H4A1 H 0.2916 0.5925 0.0299 0.121 Uiso 1 1 calc R
H4A2 H 0.3383 0.6118 0.0201 0.121 Uiso 1 1 calc R
H4A3 H 0.3228 0.7534 0.0525 0.121 Uiso 1 1 calc R
C30 C 0.5919(3) 0.2344(15) 0.2268(2) 0.024(2) Uani 1 1 d U
C31 C 0.5998(3) 0.4161(17) 0.2470(2) 0.029(2) Uani 1 1 d U
H46 H 0.5805 0.5303 0.2453 0.035 Uiso 1 1 calc R
C32 C 0.6365(3) 0.4322(18) 0.2701(3) 0.036(3) Uani 1 1 d U
H30 H 0.6417 0.5573 0.2846 0.043 Uiso 1 1 calc R
C33 C 0.6657(3) 0.2685(17) 0.2726(3) 0.032(2) Uani 1 1 d U
C34 C 0.6559(3) 0.0842(17) 0.2527(3) 0.035(3) Uani 1 1 d U
H32 H 0.6748 -0.0320 0.2548 0.042 Uiso 1 1 calc R
C35 C 0.6187(3) 0.0643(17) 0.2294(2) 0.029(2) Uani 1 1 d U
H25 H 0.6123 -0.0630 0.2158 0.035 Uiso 1 1 calc R
C36 C 0.7053(3) 0.2902(18) 0.2975(3) 0.042(3) Uani 1 1 d U
H41A H 0.7225 0.1626 0.2945 0.050 Uiso 1 1 calc R
H41B H 0.6986 0.2932 0.3234 0.050 Uiso 1 1 calc R
C37 C 0.7311(3) 0.4928(18) 0.2903(3) 0.042(3) Uani 1 1 d U
H5A1 H 0.7391 0.4875 0.2648 0.051 Uiso 1 1 calc R
H5A2 H 0.7138 0.6211 0.2924 0.051 Uiso 1 1 calc R
C38 C 0.7701(3) 0.5115(18) 0.3174(3) 0.043(3) Uani 1 1 d U
H6A1 H 0.7898 0.3987 0.3118 0.052 Uiso 1 1 calc R
H6A2 H 0.7626 0.4863 0.3428 0.052 Uiso 1 1 calc R
C39 C 0.7916(3) 0.7294(17) 0.3162(3) 0.041(3) Uani 1 1 d U
H3B1 H 0.8010 0.7510 0.2918 0.062 Uiso 1 1 calc R
H3B2 H 0.8154 0.7337 0.3350 0.062 Uiso 1 1 calc R
H3B3 H 0.7721 0.8425 0.3211 0.062 Uiso 1 1 calc R

loop_
_atom_site_aniso_label
_atom_site_aniso_U_11
_atom_site_aniso_U_22
_atom_site_aniso_U_33
_atom_site_aniso_U_23
_atom_site_aniso_U_13
_atom_site_aniso_U_12
Au1 0.0227(2) 0.0448(3) 0.0174(2) 0.0001(2) 0.00659(15) -0.0006(2)
Cl1 0.0330(14) 0.0396(16) 0.0202(12) 0.0019(11) 0.0113(10) 0.0011(12)
S1 0.0341(16) 0.0400(16) 0.0193(13) 0.0029(11) 0.0057(11) 0.0008(12)
S2 0.0464(19) 0.067(2) 0.0237(15) 0.0030(14) 0.0039(13) 0.0059(16)
S3 0.0270(15) 0.0447(17) 0.0303(14) 0.0021(13) 0.0115(11) -0.0007(12)
S4 0.0391(19) 0.092(3) 0.053(2) -0.0067(19) 0.0251(16) -0.0070(18)
N1 0.029(4) 0.042(5) 0.021(4) 0.002(4) 0.004(3) 0.001(4)
N2 0.032(4) 0.025(4) 0.017(4) -0.003(3) 0.008(3) -0.001(4)
C2 0.029(5) 0.033(5) 0.017(4) 0.000(4) 0.010(4) -0.005(4)
C3 0.033(5) 0.067(7) 0.008(4) -0.006(4) 0.007(4) -0.037(5)
C4 0.026(5) 0.040(6) 0.023(5) 0.000(4) 0.007(4) 0.007(4)
C5 0.037(6) 0.033(5) 0.028(5) 0.000(4) 0.012(4) -0.003(5)
C6 0.027(5) 0.048(6) 0.026(5) 0.000(5) 0.008(4) -0.001(4)
C7 0.030(5) 0.039(6) 0.026(5) 0.012(5) 0.012(4) 0.003(5)
C8 0.032(6) 0.050(6) 0.026(5) 0.001(5) 0.010(4) -0.003(5)
C9 0.043(6) 0.052(6) 0.056(6) -0.003(5) 0.022(5) 0.005(5)
C10 0.065(7) 0.078(8) 0.068(7) -0.017(6) 0.023(6) 0.005(7)
C11 0.055(7) 0.083(8) 0.058(7) -0.010(6) 0.028(6) 0.013(6)
C12 0.017(4) 0.041(6) 0.022(5) 0.001(4) 0.006(4) 0.003(4)
C13 0.030(5) 0.043(6) 0.023(5) -0.005(4) 0.006(4) -0.002(5)
C14 0.037(6) 0.038(6) 0.013(4) -0.008(4) 0.005(4) -0.008(5)
C15 0.028(5) 0.036(6) 0.029(5) -0.005(4) 0.004(4) -0.007(4)
C16 0.019(5) 0.048(6) 0.027(5) -0.001(5) 0.011(4) -0.004(4)
C17 0.043(6) 0.056(6) 0.027(5) 0.008(5) 0.003(5) 0.001(5)
C18 0.042(6) 0.056(7) 0.034(6) 0.007(5) -0.014(5) -0.009(5)
C19 0.038(6) 0.060(7) 0.038(6) 0.014(5) 0.001(5) -0.011(5)
C20 0.017(4) 0.049(6) 0.009(4) -0.007(4) -0.003(3) 0.000(4)
C21 0.033(5) 0.044(6) 0.017(5) -0.006(4) 0.003(4) 0.004(5)
C22 0.025(5) 0.047(6) 0.028(5) 0.009(5) 0.011(4) 0.008(5)
C23 0.024(5) 0.059(6) 0.022(5) 0.008(5) 0.005(4) -0.003(5)
C24 0.031(6) 0.053(6) 0.030(5) 0.001(5) 0.009(4) -0.010(5)
C25 0.034(6) 0.048(6) 0.020(5) 0.013(5) 0.011(4) 0.001(5)
C26 0.034(6) 0.068(7) 0.042(6) 0.007(5) 0.008(5) 0.003(5)
C27 0.045(7) 0.086(8) 0.064(7) 0.006(6) 0.002(6) 0.005(6)
C28 0.055(7) 0.091(8) 0.064(7) 0.012(6) 0.005(6) 0.004(6)
C29 0.064(10) 0.102(11) 0.078(10) 0.028(9) 0.014(8) 0.012(8)
C30 0.020(4) 0.033(5) 0.019(4) -0.002(4) 0.008(4) -0.005(4)
C31 0.031(5) 0.039(6) 0.017(5) -0.002(4) 0.002(4) 0.006(4)
C32 0.037(6) 0.045(6) 0.027(5) -0.002(5) 0.007(4) -0.003(5)
C33 0.026(5) 0.052(6) 0.019(5) 0.002(4) 0.002(4) -0.001(5)
C34 0.036(6) 0.038(6) 0.030(5) 0.002(4) 0.003(5) 0.010(5)
C35 0.030(5) 0.038(5) 0.021(5) 0.006(4) 0.010(4) 0.005(4)
C36 0.024(5) 0.066(7) 0.034(5) 0.005(5) 0.004(4) 0.003(5)
C37 0.040(6) 0.054(6) 0.033(5) -0.001(5) 0.005(5) 0.001(5)
C38 0.030(6) 0.056(7) 0.043(6) 0.007(5) -0.003(5) 0.005(5)
C39 0.028(6) 0.064(8) 0.031(6) -0.001(5) 0.000(5) 0.001(6)

loop_
_atom_type_symbol
_atom_type_description
_atom_type_scat_dispersion_real
_atom_type_scat_dispersion_imag
_atom_type_scat_source
C C 0.0033 0.0016 'International Tables Vol C Tables 4.2.6.8 and 6.1.1.4'
H H 0.0000 0.0000 'International Tables Vol C Tables 4.2.6.8 and 6.1.1.4'
N N 0.0061 0.0033 'International Tables Vol C Tables 4.2.6.8 and 6.1.1.4'
S S 0.1246 0.1234 'International Tables Vol C Tables 4.2.6.8 and 6.1.1.4'
Cl Cl 0.1484 0.1585 'International Tables Vol C Tables 4.2.6.8 and 6.1.1.4'
Au Au -2.0133 8.8022 'International Tables Vol C Tables 4.2.6.8 and 6.1.1.4'

loop_
_geom_angle_atom_site_label_1
_geom_angle_atom_site_label_2
_geom_angle_atom_site_label_3
_geom_angle
_geom_angle_site_symmetry_1
_geom_angle_site_symmetry_3
C1 Au1 Cl1 177.8(2) . .
C1 Au1 Au1 77.0(2) . 4
Cl1 Au1 Au1 105.23(6) . 4
C1 Au1 Au1 75.8(2) . 4_545
Cl1 Au1 Au1 101.92(6) . 4_545
Au1 Au1 Au1 152.84(2) 4 4_545
C12 S1 C15 90.4(5) . .
C19 S2 C16 91.2(6) . .
C4 S3 C7 91.9(5) . .
C11 S4 C8 91.1(6) . .
C3 N1 C1 113.9(8) . .
C3 N1 C20 120.5(8) . .
C1 N1 C20 125.4(8) . .
C1 N2 C2 112.0(8) . .
C1 N2 C30 125.7(7) . .
C2 N2 C30 122.3(8) . .
N2 C1 N1 102.3(7) . .
N2 C1 Au1 128.1(6) . .
N1 C1 Au1 129.5(6) . .
C3 C2 N2 105.8(8) . .
C3 C2 C4 130.7(9) . .
N2 C2 C4 123.1(9) . .
N1 C3 C2 105.3(8) . .
N1 C3 C12 125.7(9) . .
C2 C3 C12 128.1(9) . .
C5 C4 C2 126.8(9) . .
C5 C4 S3 112.3(8) . .
C2 C4 S3 120.9(8) . .
C4 C5 C6 111.6(10) . .
C4 C5 H63 124.2 . .
C6 C5 H63 124.2 . .
C7 C6 C5 113.3(10) . .
C7 C6 H35 123.4 . .
C5 C6 H35 123.4 . .
C6 C7 C8 128.7(10) . .
C6 C7 S3 110.9(8) . .
C8 C7 S3 120.4(8) . .
C9 C8 C7 129.2(10) . .
C9 C8 S4 111.1(8) . .
C7 C8 S4 119.7(8) . .
C8 C9 C10 113.0(12) . .
C8 C9 H1A 123.5 . .
C10 C9 H1A 123.5 . .
C11 C10 C9 110.8(13) . .
C11 C10 H19 124.6 . .
C9 C10 H19 124.6 . .
C10 C11 S4 114.0(11) . .
C10 C11 H64 123.0 . .
S4 C11 H64 123.0 . .
C13 C12 C3 134.4(10) . .
C13 C12 S1 110.8(7) . .
C3 C12 S1 114.8(8) . .
C12 C13 C14 113.0(10) . .
C12 C13 H38 123.5 . .
C14 C13 H38 123.5 . .
C15 C14 C13 113.9(9) . .
C15 C14 H33 123.1 . .
C13 C14 H33 123.1 . .
C14 C15 C16 129.8(9) . .
C14 C15 S1 111.9(8) . .
C16 C15 S1 118.2(8) . .
C17 C16 C15 130.3(9) . .
C17 C16 S2 110.5(8) . .
C15 C16 S2 119.2(8) . .
C16 C17 C18 114.4(11) . .
C16 C17 H45 122.8 . .
C18 C17 H45 122.8 . .
C19 C18 C17 109.4(11) . .
C19 C18 H27 125.3 . .
C17 C18 H27 125.3 . .
C18 C19 S2 114.5(9) . .
C18 C19 H21 122.8 . .
S2 C19 H21 122.8 . .
C21 C20 C25 121.4(9) . .
C21 C20 N1 120.1(9) . .
C25 C20 N1 117.7(8) . .
C20 C21 C22 119.0(9) . .
C20 C21 H37 120.5 . .
C22 C21 H37 120.5 . .
C21 C22 C23 120.8(10) . .
C21 C22 H48 119.6 . .
C23 C22 H48 119.6 . .
C24 C23 C22 118.5(10) . .
C24 C23 C26 121.4(10) . .
C22 C23 C26 120.1(10) . .
C25 C24 C23 122.8(10) . .
C25 C24 H28 118.6 . .
C23 C24 H28 118.6 . .
C24 C25 C20 117.4(10) . .
C24 C25 H29 121.3 . .
C20 C25 H29 121.3 . .
C27 C26 C23 113.7(10) . .
C27 C26 H43A 108.8 . .
C23 C26 H43A 108.8 . .
C27 C26 H43B 108.8 . .
C23 C26 H43B 108.8 . .
H43A C26 H43B 107.7 . .
C28 C27 C26 115.9(11) . .
C28 C27 H2A1 108.3 . .
C26 C27 H2A1 108.3 . .
C28 C27 H2A2 108.3 . .
C26 C27 H2A2 108.3 . .
H2A1 C27 H2A2 107.4 . .
C27 C28 C29 112.5(12) . .
C27 C28 H3A1 109.1 . .
C29 C28 H3A1 109.1 . .
C27 C28 H3A2 109.1 . .
C29 C28 H3A2 109.1 . .
H3A1 C28 H3A2 107.8 . .
C28 C29 H4A1 109.5 . .
C28 C29 H4A2 109.5 . .
H4A1 C29 H4A2 109.5 . .
C28 C29 H4A3 109.5 . .
H4A1 C29 H4A3 109.5 . .
H4A2 C29 H4A3 109.5 . .
C31 C30 C35 121.7(9) . .
C31 C30 N2 118.3(8) . .
C35 C30 N2 120.0(8) . .
C30 C31 C32 119.4(10) . .
C30 C31 H46 120.3 . .
C32 C31 H46 120.3 . .
C31 C32 C33 121.5(10) . .
C31 C32 H30 119.3 . .
C33 C32 H30 119.3 . .
C34 C33 C32 117.5(10) . .
C34 C33 C36 121.9(10) . .
C32 C33 C36 120.5(10) . .
C33 C34 C35 121.7(10) . .
C33 C34 H32 119.2 . .
C35 C34 H32 119.2 . .
C30 C35 C34 118.1(10) . .
C30 C35 H25 120.9 . .
C34 C35 H25 120.9 . .
C33 C36 C37 114.5(9) . .
C33 C36 H41A 108.6 . .
C37 C36 H41A 108.6 . .
C33 C36 H41B 108.6 . .
C37 C36 H41B 108.6 . .
H41A C36 H41B 107.6 . .
C38 C37 C36 112.3(9) . .
C38 C37 H5A1 109.2 . .
C36 C37 H5A1 109.2 . .
C38 C37 H5A2 109.2 . .
C36 C37 H5A2 109.2 . .
H5A1 C37 H5A2 107.9 . .
C37 C38 C39 113.5(9) . .
C37 C38 H6A1 108.9 . .
C39 C38 H6A1 108.9 . .
C37 C38 H6A2 108.9 . .
C39 C38 H6A2 108.9 . .
H6A1 C38 H6A2 107.7 . .
C38 C39 H3B1 109.5 . .
C38 C39 H3B2 109.5 . .
H3B1 C39 H3B2 109.5 . .
C38 C39 H3B3 109.5 . .
H3B1 C39 H3B3 109.5 . .
H3B2 C39 H3B3 109.5 . .

loop_
_geom_bond_atom_site_label_1
_geom_bond_atom_site_label_2
_geom_bond_distance
_geom_bond_site_symmetry_2
Au1 C1 1.950(8) .
Au1 Cl1 2.319(2) .
Au1 Au1 3.2262(4) 4
Au1 Au1 3.2262(4) 4_545
S1 C12 1.744(10) .
S1 C15 1.744(10) .
S2 C19 1.706(12) .
S2 C16 1.734(10) .
S3 C4 1.712(10) .
S3 C7 1.735(10) .
S4 C11 1.710(13) .
S4 C8 1.721(11) .
N1 C3 1.370(12) .
N1 C1 1.381(11) .
N1 C20 1.461(11) .
N2 C1 1.361(11) .
N2 C2 1.415(12) .
N2 C30 1.455(12) .
C2 C3 1.381(13) .
C2 C4 1.476(13) .
C3 C12 1.455(13) .
C4 C5 1.377(14) .
C5 C6 1.429(14) .
C5 H63 0.9500 .
C6 C7 1.369(15) .
C6 H35 0.9500 .
C7 C8 1.460(14) .
C8 C9 1.379(15) .
C9 C10 1.429(17) .
C9 H1A 0.9500 .
C10 C11 1.349(18) .
C10 H19 0.9500 .
C11 H64 0.9500 .
C12 C13 1.342(13) .
C13 C14 1.424(13) .
C13 H38 0.9500 .
C14 C15 1.302(14) .
C14 H33 0.9500 .
C15 C16 1.482(14) .
C16 C17 1.348(15) .
C17 C18 1.452(14) .
C17 H45 0.9500 .
C18 C19 1.346(16) .
C18 H27 0.9500 .
C19 H21 0.9500 .
C20 C21 1.377(13) .
C20 C25 1.418(13) .
C21 C22 1.396(13) .
C21 H37 0.9500 .
C22 C23 1.397(14) .
C22 H48 0.9500 .
C23 C24 1.381(15) .
C23 C26 1.544(14) .
C24 C25 1.377(14) .
C24 H28 0.9500 .
C25 H29 0.9500 .
C26 C27 1.516(16) .
C26 H43A 0.9900 .
C26 H43B 0.9900 .
C27 C28 1.509(17) .
C27 H2A1 0.9900 .
C27 H2A2 0.9900 .
C28 C29 1.551(18) .
C28 H3A1 0.9900 .
C28 H3A2 0.9900 .
C29 H4A1 0.9800 .
C29 H4A2 0.9800 .
C29 H4A3 0.9800 .
C30 C31 1.368(13) .
C30 C35 1.375(13) .
C31 C32 1.391(13) .
C31 H46 0.9500 .
C32 C33 1.396(14) .
C32 H30 0.9500 .
C33 C34 1.384(14) .
C33 C36 1.504(14) .
C34 C35 1.415(13) .
C34 H32 0.9500 .
C35 H25 0.9500 .
C36 C37 1.560(14) .
C36 H41A 0.9900 .
C36 H41B 0.9900 .
C37 C38 1.531(14) .
C37 H5A1 0.9900 .
C37 H5A2 0.9900 .
C38 C39 1.538(14) .
C38 H6A1 0.9900 .
C38 H6A2 0.9900 .
C39 H3B1 0.9800 .
C39 H3B2 0.9800 .
C39 H3B3 0.9800 .

loop_
_geom_torsion_atom_site_label_1
_geom_torsion_atom_site_label_2
_geom_torsion_atom_site_label_3
_geom_torsion_atom_site_label_4
_geom_torsion
_geom_torsion_site_symmetry_1
C2 N2 C1 N1 -0.7(9) .
C30 N2 C1 N1 179.4(8) .
C2 N2 C1 Au1 176.6(6) .
C30 N2 C1 Au1 -3.3(12) .
C3 N1 C1 N2 -4.3(10) .
C20 N1 C1 N2 179.4(8) .
C3 N1 C1 Au1 178.5(7) .
C20 N1 C1 Au1 2.2(13) .
Au1 Au1 C1 N2 91.4(7) 4
Au1 Au1 C1 N2 -89.2(7) 4_545
Au1 Au1 C1 N1 -92.1(8) 4
Au1 Au1 C1 N1 87.4(8) 4_545
C1 N2 C2 C3 5.2(10) .
C30 N2 C2 C3 -174.9(8) .
C1 N2 C2 C4 178.5(8) .
C30 N2 C2 C4 -1.6(14) .
C1 N1 C3 C2 7.6(12) .
C20 N1 C3 C2 -175.9(8) .
C1 N1 C3 C12 177.4(9) .
C20 N1 C3 C12 -6.1(16) .
N2 C2 C3 N1 -7.4(11) .
C4 C2 C3 N1 -179.9(10) .
N2 C2 C3 C12 -176.8(10) .
C4 C2 C3 C12 10.7(18) .
C3 C2 C4 C5 110.4(13) .
N2 C2 C4 C5 -61.0(15) .
C3 C2 C4 S3 -66.5(14) .
N2 C2 C4 S3 122.1(9) .
C7 S3 C4 C5 1.3(8) .
C7 S3 C4 C2 178.5(8) .
C2 C4 C5 C6 -178.4(9) .
S3 C4 C5 C6 -1.3(11) .
C4 C5 C6 C7 0.7(13) .
C5 C6 C7 C8 177.3(10) .
C5 C6 C7 S3 0.2(12) .
C4 S3 C7 C6 -0.9(8) .
C4 S3 C7 C8 -178.2(9) .
C6 C7 C8 C9 179.0(12) .
S3 C7 C8 C9 -4.2(16) .
C6 C7 C8 S4 0.0(16) .
S3 C7 C8 S4 176.9(6) .
C11 S4 C8 C9 -0.1(10) .
C11 S4 C8 C7 179.0(9) .
C7 C8 C9 C10 -177.7(11) .
S4 C8 C9 C10 1.4(14) .
C8 C9 C10 C11 -2.3(18) .
C9 C10 C11 S4 2.2(17) .
C8 S4 C11 C10 -1.3(12) .
N1 C3 C12 C13 -106.4(15) .
C2 C3 C12 C13 61.1(17) .
N1 C3 C12 S1 75.0(12) .
C2 C3 C12 S1 -117.6(11) .
C15 S1 C12 C13 0.3(8) .
C15 S1 C12 C3 179.2(8) .
C3 C12 C13 C14 -178.4(10) .
S1 C12 C13 C14 0.2(11) .
C12 C13 C14 C15 -0.8(13) .
C13 C14 C15 C16 178.1(10) .
C13 C14 C15 S1 1.0(12) .
C12 S1 C15 C14 -0.7(8) .
C12 S1 C15 C16 -178.2(8) .
C14 C15 C16 C17 172.7(12) .
S1 C15 C16 C17 -10.3(16) .
C14 C15 C16 S2 -8.7(15) .
S1 C15 C16 S2 168.3(6) .
C19 S2 C16 C17 0.7(9) .
C19 S2 C16 C15 -178.1(9) .
C15 C16 C17 C18 176.5(10) .
S2 C16 C17 C18 -2.2(13) .
C16 C17 C18 C19 2.9(15) .
C17 C18 C19 S2 -2.3(13) .
C16 S2 C19 C18 1.0(10) .
C3 N1 C20 C21 -107.8(11) .
C1 N1 C20 C21 68.2(12) .
C3 N1 C20 C25 62.9(12) .
C1 N1 C20 C25 -121.0(10) .
C25 C20 C21 C22 -3.5(14) .
N1 C20 C21 C22 166.9(8) .
C20 C21 C22 C23 1.3(15) .
C21 C22 C23 C24 0.6(15) .
C21 C22 C23 C26 -176.6(9) .
C22 C23 C24 C25 -0.3(15) .
C26 C23 C24 C25 176.9(9) .
C23 C24 C25 C20 -1.7(15) .
C21 C20 C25 C24 3.7(14) .
N1 C20 C25 C24 -167.0(8) .
C24 C23 C26 C27 -116.7(12) .
C22 C23 C26 C27 60.5(14) .
C23 C26 C27 C28 59.7(15) .
C26 C27 C28 C29 174.5(12) .
C1 N2 C30 C31 -65.6(12) .
C2 N2 C30 C31 114.6(10) .
C1 N2 C30 C35 116.7(10) .
C2 N2 C30 C35 -63.2(12) .
C35 C30 C31 C32 1.7(14) .
N2 C30 C31 C32 -176.1(8) .
C30 C31 C32 C33 1.3(15) .
C31 C32 C33 C34 -3.4(15) .
C31 C32 C33 C36 179.4(9) .
C32 C33 C34 C35 2.8(15) .
C36 C33 C34 C35 180.0(9) .
C31 C30 C35 C34 -2.3(14) .
N2 C30 C35 C34 175.4(8) .
C33 C34 C35 C30 -0.1(15) .
C34 C33 C36 C37 127.6(11) .
C32 C33 C36 C37 -55.3(13) .
C33 C36 C37 C38 177.6(9) .
C36 C37 C38 C39 -168.5(9) .
